data_2009614
loop_
_publ_author_name
'Taqui Khan, M.M.'
'Bhadbhade, M.M.'
'Siddiqui, M.R.H.'
'Venkatasubramanian, K.'
'Tikhonova, J.A.'

_publ_section_title
;
 Azido(\h^5^-cyclopentadienyl)bis(triphenylphosphine)ruthenium(II)
;
_journal_issue 4
_journal_name_full 'Acta Crystallographica Section C'
_journal_page_first 502
_journal_page_last 504
_journal_paper_doi 10.1107/S0108270193007425
_journal_volume 50
_journal_year 1994
_chemical_formula_sum 'C41 H35 N3 P2 Ru'
_chemical_formula_weight 732.8
_space_group_IT_number 2
_space_group_name_Hall '-P 1'
_space_group_name_H-M_alt 'P -1'
_symmetry_cell_setting triclinic
_symmetry_space_group_name_Hall '-P 1'
_symmetry_space_group_name_H-M 'P -1'
_atom_type_scat_source IntTabIV
_cell_angle_alpha 111.510(10)
_cell_angle_beta 110.690(10)
_cell_angle_gamma 88.27(2)
_cell_formula_units_Z 2
_cell_length_a 11.969(3)
_cell_length_b 14.5410(10)
_cell_length_c 11.2840(10)
_cell_measurement_reflns_used 16
_cell_measurement_temperature 295
_cell_measurement_theta_max 36
_cell_measurement_theta_min 20
_cell_volume 1698.1(5)
_diffrn_measurement_device 'Enraf-Nonius CAD-4'
_diffrn_measurement_method \w/2\q
_diffrn_radiation_type CuK\a
_diffrn_radiation_wavelength 1.5418
_diffrn_reflns_av_R_equivalents 0
_diffrn_reflns_limit_h_max 14
_diffrn_reflns_limit_h_min 0
_diffrn_reflns_limit_k_max 17
_diffrn_reflns_limit_k_min -17
_diffrn_reflns_limit_l_max 13
_diffrn_reflns_limit_l_min -13
_diffrn_reflns_number 6084
_diffrn_reflns_theta_max 65
_diffrn_standards_decay_% 'no significant variation'
_diffrn_standards_interval_time 60
_diffrn_standards_number 3
_exptl_absorpt_coefficient_mu 4.979
_exptl_absorpt_correction_T_max 0.93
_exptl_absorpt_correction_T_min 0.65
_exptl_absorpt_correction_type 'empirical (North, Phillips & Mathews, 1968)'
_exptl_crystal_colour 'dark red brown'
_exptl_crystal_density_diffrn 1.433
_exptl_crystal_description plate
_exptl_crystal_size_max 0.12
_exptl_crystal_size_mid 0.10
_exptl_crystal_size_min 0.04
_refine_diff_density_max 0.37
_refine_diff_density_min '-0.69 except for three peaks of ca. -1.5 near Ru'
_refine_ls_extinction_method none
_refine_ls_goodness_of_fit_obs 0.51
_refine_ls_hydrogen_treatment noref
_refine_ls_number_parameters 424
_refine_ls_number_reflns 5544
_refine_ls_R_factor_obs 0.038
_refine_ls_shift/esd_max 0.01
_refine_ls_structure_factor_coef F
_refine_ls_weighting_details 'w = 1/\s^2^(F) with Dunitz-Seiler weighting factor (Dunitz& Seiler, 1973)'
_refine_ls_weighting_scheme calc
_refine_ls_wR_factor_obs 0.041
_reflns_number_observed 5544
_reflns_number_total 6084?
_reflns_observed_criterion I>=4\s(I)
_cod_data_source_file ha1048.cif
_cod_data_source_block ha1048_structure_1_of_1
_cod_depositor_comments
;
The following automatic conversions were performed:

'_refine_ls_weighting_scheme' value '1/\s^2^(F) with Dunitz-Seiler
weighting factor (Dunitz& Seiler, 1973)' was changed to 'calc'. New
tag '_refine_ls_weighting_details' was created. The value of the new
tag was set to 'w = 1/\s^2^(F) with Dunitz-Seiler weighting factor
(Dunitz& Seiler, 1973)'.

Automatic conversion script
Id: cif_fix_values 3143 2015-03-26 13:38:13Z robertas 
;
_cod_original_cell_volume 1698(13)
_cod_original_formula_sum 'C41 H35 N3 P2 Ru1'
_cod_database_code 2009614

loop_
_space_group_symop_id
_space_group_symop_operation_xyz
1 x,y,z
2 -x,-y,-z

loop_
_atom_site_label
_atom_site_fract_x
_atom_site_fract_y
_atom_site_fract_z
Ru1 .151050(10) .252840(10) .348680(10)
P1 .24983(4) .20202(3) .19457(4)
P2 .29715(4) .27250(3) .56057(4)
N1 .2157(2) .40040(10) .3879(2)
N2 .1603(2) .46970(10) .4077(2)
N3 .1133(3) .5421(2) .4299(4)
C1 .2727(2) .06980(10) .1254(2)
C2 .2369(2) .0028(2) .1703(2)
C3 .2603(3) -.0964(2) .1239(3)
C4 .3184(3) -.1282(2) .0326(4)
C5 .3527(3) -.0619(2) -.0140(4)
C6 .3295(2) .0368(2) .0310(3)
C7 .1511(2) .2230(2) .0416(2)
C8 .0867(2) .1465(2) -.0802(2)
C9 .0084(3) .1669(3) -.1911(3)
C10 -.0074(3) .2629(3) -.1820(3)
C11 .0554(3) .3416(2) -.0576(3)
C12 .1337(2) .3218(2) .0537(3)
C13 .3997(2) .25670(10) .2250(2)
C14 .4185(2) .3108(2) .1531(3)
C15 .5351(3) .3467(2) .1792(4)
C16 .6324(2) .3279(2) .2752(3)
C17 .6136(2) .2713(3) .3437(3)
C18 .4973(2) .2354(2) .3174(2)
C19 .2979(2) .15760(10) .5924(2)
C20 .2421(3) .1430(2) .6742(3)
C21 .2318(5) .0484(3) .6783(4)
C22 .2808(5) -.0289(2) .6070(4)
C23 .3368(4) -.0154(2) .5255(4)
C24 .3433(2) .0768(2) .5159(2)
C25 .2716(2) .36820(10) .7069(2)
C26 .3525(2) .3890(2) .8410(2)
C27 .3389(3) .4668(2) .9500(2)
C28 .2440(3) .5241(2) .9272(2)
C29 .1641(3) .5036(2) .7945(3)
C30 .1780(2) .4266(2) .6859(2)
C31 .4572(2) .31260(10) .6136(2)
C32 .4846(2) .4003(2) .6009(2)
C33 .6031(2) .4393(2) .6457(3)
C34 .6959(2) .3891(2) .7010(3)
C35 .6692(2) .3031(2) .7142(3)
C36 .5507(2) .2642(2) .6724(2)
C37 -.0327(2) .2856(2) .3437(3)
C38 .0072(2) .2221(2) .4164(2)
C39 .0307(2) .1306(2) .3255(2)
C40 .0016(2) .1396(2) .1960(2)
C41 -.0351(2) .2354(2) .2084(3)
H2 .196 .025 .233
H3 .236 -.141 .156
H4 .335 -.195 .002
H5 .392 -.084 -.077
H6 .352 .081 -.003
H8 .096 .079 -.089
H9 -.035 .113 -.274
H10 -.060 .276 -.258
H11 .045 .408 -.049
H12 .175 .375 .137
H14 .352 .323 .086
H15 .548 .384 .130
H16 .712 .354 .294
H17 .680 .257 .408
H18 .485 .196 .364
H20 .213 .197 .728
H21 .189 .038 .731
H22 .274 -.092 .613
H23 .372 -.068 .477
H24 .379 .085 .457
H26 .417 .350 .857
H27 .395 .481 1.041
H28 .234 .577 1.002
H29 .100 .543 .778
H30 .123 .413 .596
H32 .422 .433 .561
H33 .621 .500 .638
H34 .777 .415 .730
H35 .733 .270 .752
H36 .533 .205 .684
H37 -.054 .351 .379
H38 .017 .237 .509
H39 .060 .075 .347
H40 .006 .090 .116
H41 -.057 .261 .138

loop_
_geom_angle_atom_site_label_1
_geom_angle_atom_site_label_2
_geom_angle_atom_site_label_3
_geom_angle
_geom_angle_publ_flag
P1 Ru1 P2 105.22(2) yes
P1 Ru1 N1 85.39(6) yes
N1 Ru1 C37 96.17(9) yes
N1 Ru1 C38 122.30(10) yes
N1 Ru1 C39 158.93(9) yes
N1 Ru1 C40 137.70(9) yes
N1 Ru1 C41 103.00(10) yes
Ru1 P1 C1 119.01(8) yes
Ru1 P1 C7 105.37(7) yes
Ru1 P1 C13 125.22(6) yes
C1 P1 C7 103.31(8) yes
C1 P1 C13 98.00(10) yes
C7 P1 C13 103.2(2) yes
Ru1 P2 C19 110.65(6) yes
Ru1 P2 C25 113.69(7) yes
Ru1 P2 C31 124.66(7) yes
C19 P2 C25 104.7(2) yes
C19 P2 C31 103.62(9) yes
C25 P2 C31 97.17(8) no
P2 Ru1 N1 86.65(5) no
C2 C1 C6 119.4(2) no
C1 C2 C3 120.6(3) no
C2 C3 C4 120.0(4) no
C3 C4 C5 119.4(3) no
C4 C5 C6 121.3(4) no
C1 C6 C5 119.4(4) no
C8 C7 C12 118.6(2) no
C7 C8 C9 120.3(3) no
C8 C9 C10 121.5(3) no
C9 C10 C11 118.6(4) no
C10 C11 C12 120.3(3) no
C7 C12 C11 120.8(3) no
C14 C13 C18 119.4(2) no
C13 C14 C15 120.0(3) no
C14 C15 C16 120.4(5) no
C15 C16 C17 119.4(3) no
C16 C17 C18 119.9(3) no
C13 C18 C17 120.9(3) no
C20 C19 C24 118.7(3) no
C19 C20 C21 120.2(3) no
C20 C21 C22 120.4(5) no
C21 C22 C23 120.1(4) no
C22 C23 C24 119.5(4) no
C19 C24 C23 121.0(3) no
C26 C25 C30 118.8(2) no
C25 C26 C27 120.0(3) no
C26 C27 C28 119.5(3) no
C27 C28 C29 120.1(2) no
C28 C29 C30 120.0(3) no
C25 C30 C29 121.4(3) no
C32 C31 C36 119.0(2) no
C31 C32 C33 121.1(3) no
C32 C33 C34 119.4(3) no
C33 C34 C35 120.0(3) no
C34 C35 C36 121.0(3) no
C31 C36 C35 119.4(3) no
C38 C37 C41 108.4(3) no
C37 C38 C39 108.1(3) no
C38 C39 C40 106.8(3) no
C39 C40 C41 108.7(2) no
C37 C41 C40 107.8(3) no

loop_
_geom_bond_atom_site_label_1
_geom_bond_atom_site_label_2
_geom_bond_distance
_geom_bond_publ_flag
Ru1 P1 2.3293(5) yes
Ru1 P2 2.3304(5) yes
Ru1 N1 2.135(3) yes
Ru1 C37 2.222(2) yes
Ru1 C38 2.230(4) yes
Ru1 C39 2.202(3) yes
Ru1 C40 2.190(2) yes
Ru1 C41 2.187(2) yes
P1 C1 1.843(2) yes
P1 C7 1.842(3) yes
P1 C13 1.848(2) yes
P2 C19 1.833(2) yes
P2 C25 1.845(2) yes
P2 C31 1.835(2) yes
N1 N2 1.186(3) yes
N2 N3 1.164(3) yes
C1 C2 1.386(4) no
C1 C6 1.399(4) no
C2 C3 1.395(4) no
C3 C4 1.385(7) no
C4 C5 1.383(7) no
C5 C6 1.388(5) no
C7 C8 1.382(3) no
C7 C12 1.406(4) no
C8 C9 1.398(5) no
C9 C10 1.379(7) no
C10 C11 1.400(4) no
C11 C12 1.389(5) no
C13 C14 1.394(5) no
C13 C18 1.379(3) no
C14 C15 1.394(5) no
C15 C16 1.386(5) no
C16 C17 1.393(6) no
C17 C18 1.388(4) no
C19 C20 1.389(5) no
C19 C24 1.406(3) no
C20 C21 1.401(6) no
C21 C22 1.376(7) no
C22 C23 1.396(9) no
C23 C24 1.385(5) no
C25 C26 1.400(3) no
C25 C30 1.391(3) no
C26 C27 1.390(4) no
C27 C28 1.394(5) no
C28 C29 1.396(4) no
C29 C30 1.378(4) no
C31 C32 1.393(4) no
C31 C36 1.399(3) no
C32 C33 1.386(4) no
C33 C34 1.397(4) no
C34 C35 1.369(6) no
C35 C36 1.397(4) no
C37 C38 1.414(5) no
C37 C41 1.424(4) no
C38 C39 1.444(4) no
C39 C40 1.428(4) no
C40 C41 1.419(4) no
C2 H2 0.950 no
C3 H3 0.950 no
C4 H4 0.950 no
C5 H5 0.946 no
C6 H6 0.951 no
C8 H8 0.951 no
C9 H9 0.949 no
C10 H10 0.948 no
C11 H11 0.945 no
C12 H12 0.945 no
C14 H14 0.951 no
C15 H15 0.949 no
C16 H16 0.952 no
C17 H17 0.949 no
C18 H18 0.949 no
C20 H20 0.949 no
C21 H21 0.959 no
C22 H22 0.950 no
C23 H23 0.950 no
C24 H24 0.948 no
C26 H26 0.951 no
C27 H27 0.952 no
C28 H28 0.950 no
C29 H29 0.950 no
C30 H30 0.950 no
C32 H32 0.949 no
C33 H33 0.949 no
C34 H34 0.950 no
C35 H35 0.950 no
C36 H36 0.951 no
C37 H37 0.948 no
C38 H38 0.949 no
C39 H39 0.949 no
C40 H40 0.950 no
C41 H41 0.949 no
